data_1501617
loop_
_publ_author_name
'Eric Gagnon'
'Thierry Maris'
'Kenneth E. Maly'
'James D. Wuest'

_publ_section_title
;
 The potential of intermolecular N/O interactions of nitro groups in
 crystal engineering, as revealed by structures of
 hexakis(4-nitrophenyl)benzene
;
_journal_name_full Tetrahedron
_journal_page_first 6603
_journal_page_last 6613
_journal_paper_doi 10.1016/j.tet.2007.03.101
_journal_volume 63
_journal_year 2007
_chemical_formula_moiety 'C42 H24 N6 O12, 7(C4 H8 O2)'
_chemical_formula_sum 'C70 H80 N6 O26'
_chemical_formula_weight 1421.40
_chemical_name_systematic
; 
 ? 
;
_space_group_IT_number 2
_symmetry_cell_setting triclinic
_symmetry_space_group_name_Hall '-P 1'
_symmetry_space_group_name_H-M 'P -1'
_atom_sites_solution_hydrogens geom
_atom_sites_solution_primary direct
_atom_sites_solution_secondary difmap
_audit_creation_method SHELXL-97
_cell_angle_alpha 105.10(3)
_cell_angle_beta 108.37(3)
_cell_angle_gamma 110.42(3)
_cell_formula_units_Z 1
_cell_length_a 11.533(2)
_cell_length_b 13.037(3)
_cell_length_c 14.014(3)
_cell_measurement_reflns_used 1100
_cell_measurement_temperature 100(2)
_cell_measurement_theta_max 66.62
_cell_measurement_theta_min 5.10
_cell_volume 1703.7(11)
_computing_cell_refinement 'SMART (Bruker, 2003)'
_computing_data_collection 'SMART (Bruker, 2003)'
_computing_data_reduction 'SAINT (Bruker, 2004)'
_computing_molecular_graphics 'SHELXTL (Bruker, 1997)'
_computing_publication_material 'UdMX (local program)'
_computing_structure_refinement 'SHELXL97 (Sheldrick, 1997)'
_computing_structure_solution 'SHELXS97 (Sheldrick, 1997)'
_diffrn_ambient_temperature 100(2)
_diffrn_detector_area_resol_mean 5.5
_diffrn_measured_fraction_theta_full 0.875
_diffrn_measured_fraction_theta_max 0.875
_diffrn_measurement_device_type 'Bruker Microstar'
_diffrn_measurement_method \w
_diffrn_radiation_monochromator 'Helios optics'
_diffrn_radiation_source 'Micro source'
_diffrn_radiation_type CuK\a
_diffrn_radiation_wavelength 1.54178
_diffrn_reflns_av_R_equivalents 0.026
_diffrn_reflns_av_sigmaI/netI 0.0207
_diffrn_reflns_limit_h_max 13
_diffrn_reflns_limit_h_min -13
_diffrn_reflns_limit_k_max 15
_diffrn_reflns_limit_k_min -15
_diffrn_reflns_limit_l_max 16
_diffrn_reflns_limit_l_min -16
_diffrn_reflns_number 6484
_diffrn_reflns_theta_full 67.06
_diffrn_reflns_theta_max 66.71
_diffrn_reflns_theta_min 3.66
_diffrn_standards_decay_% 0.00
_diffrn_standards_number 5
_exptl_absorpt_coefficient_mu 0.897
_exptl_absorpt_correction_T_max 0.9200
_exptl_absorpt_correction_T_min 0.7100
_exptl_absorpt_correction_type multi-scan
_exptl_absorpt_process_details 'Sadabs (Sheldrick,1996)'
_exptl_crystal_colour Colorless
_exptl_crystal_density_diffrn 1.385
_exptl_crystal_density_method 'not measured'
_exptl_crystal_description block
_exptl_crystal_F_000 750
_exptl_crystal_size_max 0.20
_exptl_crystal_size_mid 0.08
_exptl_crystal_size_min 0.08
_refine_diff_density_max 0.251
_refine_diff_density_min -0.257
_refine_diff_density_rms 0.066
_refine_ls_extinction_method none
_refine_ls_goodness_of_fit_ref 0.978
_refine_ls_hydrogen_treatment constr
_refine_ls_matrix_type full
_refine_ls_number_parameters 460
_refine_ls_number_reflns 5328
_refine_ls_number_restraints 0
_refine_ls_restrained_S_all 0.978
_refine_ls_R_factor_all 0.0602
_refine_ls_R_factor_gt 0.0567
_refine_ls_shift/su_max 0.004
_refine_ls_shift/su_mean 0.000
_refine_ls_structure_factor_coef Fsqd
_refine_ls_weighting_details 'calc w=1/[\s^2^(Fo^2^)+(0.0719P)^2^] where P=(Fo^2^+2Fc^2^)/3'
_refine_ls_weighting_scheme calc
_refine_ls_wR_factor_gt 0.1321
_refine_ls_wR_factor_ref 0.1327
_reflns_number_gt 3740
_reflns_number_total 5328
_reflns_threshold_expression I>2\s(I)
_cod_data_source_file deposit.cif
_cod_data_source_block jw1177
_cod_original_cell_volume 1703.7(10)
_cod_original_sg_symbol_H-M P-1
_cod_database_code 1501617

loop_
_symmetry_equiv_pos_as_xyz
'x, y, z'
'-x, -y, -z'

loop_
_atom_site_label
_atom_site_type_symbol
_atom_site_fract_x
_atom_site_fract_y
_atom_site_fract_z
_atom_site_U_iso_or_equiv
_atom_site_adp_type
_atom_site_occupancy
_atom_site_symmetry_multiplicity
_atom_site_calc_flag
_atom_site_refinement_flags
O10 O 0.10518(19) 0.20903(17) 0.54793(13) 0.0629(5) Uani 1 1 d .
O11 O 0.2144(2) 0.10811(19) 0.54967(16) 0.0786(7) Uani 1 1 d .
O20 O -0.5040(2) -0.36667(17) 0.37373(12) 0.0821(7) Uani 1 1 d .
O21 O -0.4081(2) -0.47485(18) 0.39048(14) 0.0994(9) Uani 1 1 d .
O30 O 0.69553(18) 0.55634(18) 1.18655(18) 0.0855(6) Uani 1 1 d .
O31 O 0.56526(19) 0.63684(15) 1.14825(16) 0.0685(5) Uani 1 1 d .
N10 N 0.14728(17) 0.14688(15) 0.58268(13) 0.0358(4) Uani 1 1 d .
N20 N -0.42380(18) -0.39116(16) 0.42824(13) 0.0398(4) Uani 1 1 d .
N30 N 0.58135(19) 0.55162(16) 1.15356(14) 0.0418(4) Uani 1 1 d .
C1 C 0.02449(19) 0.02910(17) 0.91751(14) 0.0309(4) Uani 1 1 d .
C2 C -0.08546(19) -0.07905(18) 0.88852(14) 0.0304(4) Uani 1 1 d .
C3 C 0.11293(19) 0.11036(17) 1.02841(14) 0.0311(4) Uani 1 1 d .
C10 C 0.1145(2) 0.11547(18) 0.66794(15) 0.0343(4) Uani 1 1 d .
C11 C 0.1701(2) 0.05272(19) 0.71144(15) 0.0370(5) Uani 1 1 d .
H11 H 0.2290 0.0290 0.6878 0.044 Uiso 1 1 calc R
C12 C 0.1378(2) 0.02384(18) 0.79268(15) 0.0347(4) Uani 1 1 d .
H12 H 0.1733 -0.0222 0.8230 0.042 Uiso 1 1 calc R
C13 C 0.05642(19) 0.06086(18) 0.82870(14) 0.0324(4) Uani 1 1 d .
C14 C 0.0054(2) 0.12668(19) 0.78469(16) 0.0404(5) Uani 1 1 d .
H14 H -0.0497 0.1543 0.8106 0.049 Uiso 1 1 calc R
C15 C 0.0336(2) 0.15399(19) 0.70140(15) 0.0392(5) Uani 1 1 d .
H15 H -0.0033 0.1984 0.6695 0.047 Uiso 1 1 calc R
C20 C -0.17954(19) -0.16591(17) 0.76933(14) 0.0299(4) Uani 1 1 d .
C21 C -0.2813(2) -0.14710(19) 0.70641(16) 0.0414(5) Uani 1 1 d .
H21 H -0.2964 -0.0827 0.7397 0.050 Uiso 1 1 calc R
C22 C -0.3631(2) -0.2217(2) 0.59382(16) 0.0429(5) Uani 1 1 d .
H22 H -0.4333 -0.2086 0.5498 0.051 Uiso 1 1 calc R
C23 C -0.3398(2) -0.31332(18) 0.54901(15) 0.0333(4) Uani 1 1 d .
C24 C -0.2396(2) -0.3351(2) 0.60905(16) 0.0413(5) Uani 1 1 d .
H24 H -0.2257 -0.4002 0.5755 0.050 Uiso 1 1 calc R
C25 C -0.1581(2) -0.25850(18) 0.72150(15) 0.0353(5) Uani 1 1 d .
H25 H -0.0870 -0.2711 0.7650 0.042 Uiso 1 1 calc R
C30 C 0.2334(2) 0.22506(18) 1.05863(14) 0.0323(4) Uani 1 1 d .
C31 C 0.3601(2) 0.2307(2) 1.08398(16) 0.0419(5) Uani 1 1 d .
H31 H 0.3704 0.1607 1.0805 0.050 Uiso 1 1 calc R
C32 C 0.4759(2) 0.3397(2) 1.11533(17) 0.0467(5) Uani 1 1 d .
H32 H 0.5648 0.3443 1.1351 0.056 Uiso 1 1 calc R
C33 C 0.4598(2) 0.4378(2) 1.11723(16) 0.0393(5) Uani 1 1 d .
C34 C 0.3346(2) 0.4342(2) 1.08947(17) 0.0426(5) Uani 1 1 d .
H34 H 0.3241 0.5034 1.0897 0.051 Uiso 1 1 calc R
C35 C 0.2224(2) 0.32716(19) 1.06080(16) 0.0402(5) Uani 1 1 d .
H35 H 0.1341 0.3239 1.0418 0.048 Uiso 1 1 calc R
O40 O 0.37169(19) 0.96719(16) 0.06921(16) 0.0683(5) Uani 1 1 d .
O43 O 0.30547(18) 0.73386(15) 0.05723(15) 0.0667(5) Uani 1 1 d .
C41 C 0.4650(3) 0.9148(3) 0.0721(2) 0.0696(8) Uani 1 1 d .
H41A H 0.4512 0.8755 -0.0042 0.084 Uiso 1 1 calc R
H41B H 0.5618 0.9801 0.1161 0.084 Uiso 1 1 calc R
C42 C 0.4439(3) 0.8290(3) 0.1182(2) 0.0651(7) Uani 1 1 d .
H42A H 0.4633 0.8689 0.1960 0.078 Uiso 1 1 calc R
H42B H 0.5089 0.7956 0.1174 0.078 Uiso 1 1 calc R
C44 C 0.2147(3) 0.7859(3) 0.0573(2) 0.0689(7) Uani 1 1 d .
H44A H 0.1175 0.7211 0.0161 0.083 Uiso 1 1 calc R
H44B H 0.2326 0.8275 0.1344 0.083 Uiso 1 1 calc R
C45 C 0.2330(3) 0.8699(3) 0.0082(2) 0.0616(7) Uani 1 1 d .
H45A H 0.1666 0.9019 0.0074 0.074 Uiso 1 1 calc R
H45B H 0.2141 0.8287 -0.0693 0.074 Uiso 1 1 calc R
O50 O 0.8312(2) 0.39670(19) 0.46528(17) 0.0839(6) Uani 1 1 d .
C51 C 0.6873(4) 0.3040(3) 0.4044(3) 0.0910(10) Uani 1 1 d .
H51A H 0.6256 0.3415 0.3946 0.109 Uiso 1 1 calc R
H51B H 0.6656 0.2548 0.4456 0.109 Uiso 1 1 calc R
C52 C 0.6660(3) 0.2280(3) 0.2962(3) 0.0849(9) Uani 1 1 d .
H52A H 0.5675 0.1664 0.2521 0.102 Uiso 1 1 calc R
H52B H 0.6884 0.2782 0.2560 0.102 Uiso 1 1 calc R
O53 O 0.7509(2) 0.1695(2) 0.30741(16) 0.1012(9) Uani 1 1 d .
C54 C 0.8928(3) 0.2600(3) 0.3682(2) 0.0722(8) Uani 1 1 d .
H54A H 0.9155 0.3084 0.3267 0.087 Uiso 1 1 calc R
H54B H 0.9533 0.2213 0.3780 0.087 Uiso 1 1 calc R
C55 C 0.9178(3) 0.3392(3) 0.4777(2) 0.0703(8) Uani 1 1 d .
H55A H 0.8980 0.2910 0.5201 0.084 Uiso 1 1 calc R
H55B H 1.0163 0.4013 0.5197 0.084 Uiso 1 1 calc R
O60 O 0.0939(3) 0.6669(2) 0.2159(2) 0.0944(8) Uani 1 1 d .
O63 O 0.0301(2) 0.43436(17) 0.20380(15) 0.0835(7) Uani 1 1 d .
C61 C -0.0403(3) 0.5712(3) 0.1492(3) 0.0791(9) Uani 1 1 d .
H61A H -0.0511 0.5329 0.0738 0.095 Uiso 1 1 calc R
H61B H -0.1082 0.6021 0.1438 0.095 Uiso 1 1 calc R
C62 C -0.0690(3) 0.4783(3) 0.1967(2) 0.0743(8) Uani 1 1 d .
H62A H -0.0616 0.5152 0.2711 0.089 Uiso 1 1 calc R
H62B H -0.1640 0.4109 0.1486 0.089 Uiso 1 1 calc R
C64 C 0.1665(3) 0.5297(3) 0.2704(2) 0.0641(7) Uani 1 1 d .
H64A H 0.2333 0.4978 0.2737 0.077 Uiso 1 1 calc R
H64B H 0.1793 0.5675 0.3466 0.077 Uiso 1 1 calc R
C65 C 0.1944(3) 0.6223(3) 0.2244(2) 0.0668(7) Uani 1 1 d .
H65A H 0.2891 0.6899 0.2733 0.080 Uiso 1 1 calc R
H65B H 0.1884 0.5862 0.1504 0.080 Uiso 1 1 calc R
O70 O 0.5485(2) -0.0092(2) 0.60213(14) 0.0835(7) Uani 1 1 d .
C71 C 0.6431(3) 0.0404(3) 0.5601(2) 0.0690(8) Uani 1 1 d .
H71A H 0.7209 0.0217 0.5832 0.083 Uiso 1 1 calc R
H71B H 0.6814 0.1291 0.5903 0.083 Uiso 1 1 calc R
C72 C 0.4337(3) 0.0136(3) 0.5660(2) 0.0629(7) Uani 1 1 d .
H72A H 0.4669 0.1016 0.5958 0.075 Uiso 1 1 calc R
H72B H 0.3692 -0.0214 0.5951 0.075 Uiso 1 1 calc R

loop_
_atom_site_aniso_label
_atom_site_aniso_U_11
_atom_site_aniso_U_22
_atom_site_aniso_U_33
_atom_site_aniso_U_23
_atom_site_aniso_U_13
_atom_site_aniso_U_12
O10 0.0924(14) 0.0947(14) 0.0681(11) 0.0675(11) 0.0600(11) 0.0664(13)
O11 0.1209(17) 0.1260(18) 0.1015(14) 0.0944(14) 0.0979(14) 0.0965(17)
O20 0.1071(16) 0.0698(13) 0.0326(8) 0.0027(8) -0.0093(9) 0.0539(14)
O21 0.1173(18) 0.0818(16) 0.0474(10) -0.0198(9) -0.0076(10) 0.0679(16)
O30 0.0340(10) 0.0503(14) 0.1389(18) 0.0459(13) 0.0126(11) 0.0045(11)
O31 0.0678(13) 0.0356(11) 0.1146(15) 0.0421(11) 0.0502(12) 0.0207(12)
N10 0.0420(10) 0.0354(10) 0.0350(8) 0.0196(8) 0.0216(8) 0.0158(10)
N20 0.0406(10) 0.0311(10) 0.0347(9) 0.0093(8) 0.0155(8) 0.0080(10)
N30 0.0410(11) 0.0292(11) 0.0454(10) 0.0184(8) 0.0160(8) 0.0076(10)
C1 0.0331(11) 0.0321(12) 0.0313(9) 0.0140(8) 0.0149(8) 0.0182(11)
C2 0.0295(10) 0.0316(12) 0.0311(9) 0.0134(8) 0.0152(8) 0.0137(11)
C3 0.0334(11) 0.0327(12) 0.0299(9) 0.0129(8) 0.0141(8) 0.0185(11)
C10 0.0345(11) 0.0321(12) 0.0347(10) 0.0154(9) 0.0160(9) 0.0126(11)
C11 0.0381(11) 0.0402(13) 0.0344(10) 0.0169(9) 0.0185(9) 0.0171(12)
C12 0.0337(11) 0.0372(12) 0.0351(10) 0.0165(9) 0.0183(9) 0.0151(11)
C13 0.0315(10) 0.0335(12) 0.0307(9) 0.0119(8) 0.0143(8) 0.0146(11)
C14 0.0426(12) 0.0418(13) 0.0421(11) 0.0209(10) 0.0210(10) 0.0210(12)
C15 0.0404(12) 0.0399(13) 0.0387(11) 0.0202(10) 0.0178(9) 0.0175(12)
C20 0.0302(10) 0.0311(11) 0.0309(9) 0.0156(8) 0.0166(8) 0.0126(10)
C21 0.0406(13) 0.0416(14) 0.0421(11) 0.0142(10) 0.0147(9) 0.0251(13)
C22 0.0444(13) 0.0430(14) 0.0429(11) 0.0199(10) 0.0169(10) 0.0232(13)
C23 0.0327(11) 0.0362(12) 0.0317(9) 0.0168(9) 0.0172(8) 0.0124(11)
C24 0.0404(12) 0.0412(14) 0.0427(11) 0.0141(10) 0.0174(9) 0.0233(12)
C25 0.0366(12) 0.0333(12) 0.0375(10) 0.0148(9) 0.0162(9) 0.0184(11)
C30 0.0367(11) 0.0338(12) 0.0265(9) 0.0141(8) 0.0146(8) 0.0152(11)
C31 0.0394(13) 0.0384(14) 0.0489(12) 0.0187(10) 0.0190(10) 0.0196(13)
C32 0.0418(14) 0.0458(15) 0.0517(13) 0.0212(11) 0.0182(11) 0.0216(14)
C33 0.0420(12) 0.0418(14) 0.0377(10) 0.0197(10) 0.0199(9) 0.0193(13)
C34 0.0449(13) 0.0388(14) 0.0457(12) 0.0195(10) 0.0202(10) 0.0201(13)
C35 0.0406(13) 0.0351(13) 0.0450(11) 0.0176(10) 0.0175(10) 0.0189(12)
O40 0.0629(12) 0.0539(12) 0.1162(15) 0.0480(11) 0.0506(12) 0.0381(12)
O43 0.0510(11) 0.0408(11) 0.0952(13) 0.0207(9) 0.0266(10) 0.0192(11)
C41 0.0662(19) 0.069(2) 0.0688(17) 0.0279(16) 0.0276(15) 0.0295(19)
C42 0.0621(18) 0.070(2) 0.0634(16) 0.0269(15) 0.0265(14) 0.0329(18)
C44 0.0664(19) 0.068(2) 0.0729(18) 0.0308(16) 0.0299(15) 0.0318(19)
C45 0.0636(18) 0.0645(19) 0.0584(15) 0.0237(14) 0.0248(13) 0.0357(17)
O50 0.0971(17) 0.0811(16) 0.0887(14) 0.0243(12) 0.0411(12) 0.0664(16)
C51 0.089(3) 0.097(3) 0.096(2) 0.040(2) 0.045(2) 0.051(3)
C52 0.085(2) 0.083(3) 0.088(2) 0.0344(19) 0.0370(19) 0.044(2)
O53 0.0996(17) 0.1110(19) 0.0772(13) 0.0010(12) 0.0106(11) 0.0873(17)
C54 0.073(2) 0.070(2) 0.0746(18) 0.0296(16) 0.0343(16) 0.035(2)
C55 0.0722(19) 0.069(2) 0.0696(17) 0.0280(15) 0.0315(15) 0.0339(19)
O60 0.152(2) 0.1079(19) 0.1407(19) 0.0918(17) 0.1080(19) 0.114(2)
O63 0.0871(15) 0.0638(14) 0.0831(13) 0.0146(10) 0.0091(11) 0.0563(14)
C61 0.081(2) 0.081(3) 0.079(2) 0.0344(18) 0.0365(18) 0.040(2)
C62 0.074(2) 0.076(2) 0.0753(18) 0.0310(17) 0.0345(16) 0.038(2)
C64 0.0671(19) 0.0622(19) 0.0636(16) 0.0259(14) 0.0265(14) 0.0341(18)
C65 0.0705(19) 0.067(2) 0.0640(16) 0.0281(15) 0.0289(14) 0.0347(18)
O70 0.1140(16) 0.147(2) 0.0542(10) 0.0571(12) 0.0464(11) 0.1092(17)
C71 0.0692(19) 0.066(2) 0.0690(17) 0.0258(15) 0.0286(15) 0.0325(19)
C72 0.0658(17) 0.0642(19) 0.0630(15) 0.0274(14) 0.0297(13) 0.0336(17)

loop_
_atom_type_symbol
_atom_type_description
_atom_type_scat_dispersion_real
_atom_type_scat_dispersion_imag
_atom_type_scat_source
C C 0.0181 0.0091 'International Tables Vol C Tables 4.2.6.8 and 6.1.1.4'
H H 0.0000 0.0000 'International Tables Vol C Tables 4.2.6.8 and 6.1.1.4'
N N 0.0311 0.0180 'International Tables Vol C Tables 4.2.6.8 and 6.1.1.4'
O O 0.0492 0.0322 'International Tables Vol C Tables 4.2.6.8 and 6.1.1.4'

loop_
_geom_angle_atom_site_label_1
_geom_angle_atom_site_label_2
_geom_angle_atom_site_label_3
_geom_angle
_geom_angle_site_symmetry_1
_geom_angle_site_symmetry_3
O11 N10 O10 122.59(16) . .
O11 N10 C10 118.09(15) . .
O10 N10 C10 119.32(15) . .
O21 N20 O20 122.84(18) . .
O21 N20 C23 118.33(17) . .
O20 N20 C23 118.82(16) . .
O31 N30 O30 122.5(2) . .
O31 N30 C33 118.79(19) . .
O30 N30 C33 118.72(18) . .
C2 C1 C3 121.66(17) . .
C2 C1 C13 120.02(17) . .
C3 C1 C13 118.27(18) . .
C1 C2 C3 120.07(17) . 2_557
C1 C2 C20 121.31(16) . .
C3 C2 C20 118.61(18) 2_557 .
C1 C3 C2 118.26(19) . 2_557
C1 C3 C30 121.10(16) . .
C2 C3 C30 120.62(16) 2_557 .
C15 C10 C11 123.06(18) . .
C15 C10 N10 118.27(16) . .
C11 C10 N10 118.64(16) . .
C10 C11 C12 117.82(18) . .
C13 C12 C11 120.97(18) . .
C12 C13 C14 119.33(18) . .
C12 C13 C1 119.71(16) . .
C14 C13 C1 120.96(16) . .
C13 C14 C15 120.58(18) . .
C10 C15 C14 118.21(18) . .
C25 C20 C21 119.66(18) . .
C25 C20 C2 120.36(16) . .
C21 C20 C2 119.82(16) . .
C20 C21 C22 120.63(18) . .
C23 C22 C21 118.24(18) . .
C22 C23 C24 122.82(19) . .
C22 C23 N20 118.57(17) . .
C24 C23 N20 118.57(17) . .
C23 C24 C25 117.93(18) . .
C20 C25 C24 120.70(17) . .
C31 C30 C35 118.0(2) . .
C31 C30 C3 119.59(18) . .
C35 C30 C3 122.43(18) . .
C30 C31 C32 120.12(19) . .
C33 C32 C31 119.6(2) . .
C32 C33 C34 121.7(2) . .
C32 C33 N30 119.16(19) . .
C34 C33 N30 119.15(19) . .
C33 C34 C35 118.1(2) . .
C30 C35 C34 122.53(19) . .
C45 O40 C41 107.37(19) . .
C42 O43 C44 107.85(19) . .
C42 C41 O40 112.7(2) . .
C41 C42 O43 110.7(2) . .
C45 C44 O43 111.9(2) . .
C44 C45 O40 110.2(2) . .
C55 O50 C51 108.6(2) . .
O50 C51 C52 108.1(3) . .
O53 C52 C51 111.5(3) . .
C54 O53 C52 108.4(2) . .
O53 C54 C55 109.8(2) . .
O50 C55 C54 110.6(2) . .
C61 O60 C65 109.9(2) . .
C64 O63 C62 110.76(19) . .
O60 C61 C62 110.8(3) . .
O63 C62 C61 108.7(2) . .
O63 C64 C65 110.5(2) . .
O60 C65 C64 109.9(2) . .
C72 O70 C71 110.19(19) . .
O70 C71 C72 109.2(2) . 2_656
O70 C72 C71 111.3(2) . 2_656

loop_
_geom_bond_atom_site_label_1
_geom_bond_atom_site_label_2
_geom_bond_distance
_geom_bond_site_symmetry_2
O10 N10 1.209(2) .
O11 N10 1.202(2) .
O20 N20 1.195(2) .
O21 N20 1.183(2) .
O30 N30 1.223(2) .
O31 N30 1.205(2) .
N10 C10 1.474(2) .
N20 C23 1.490(2) .
N30 C33 1.459(3) .
C1 C2 1.374(3) .
C1 C3 1.402(2) .
C1 C13 1.520(2) .
C2 C3 1.419(2) 2_557
C2 C20 1.505(3) .
C3 C2 1.419(2) 2_557
C3 C30 1.481(3) .
C10 C15 1.350(3) .
C10 C11 1.353(2) .
C11 C12 1.404(2) .
C12 C13 1.363(2) .
C13 C14 1.365(3) .
C14 C15 1.404(3) .
C20 C25 1.363(2) .
C20 C21 1.370(2) .
C21 C22 1.395(3) .
C22 C23 1.354(3) .
C23 C24 1.365(2) .
C24 C25 1.398(3) .
C30 C31 1.360(3) .
C30 C35 1.374(3) .
C31 C32 1.405(3) .
C32 C33 1.350(3) .
C33 C34 1.352(3) .
C34 C35 1.378(3) .
O40 C45 1.433(3) .
O40 C41 1.458(3) .
O43 C42 1.422(3) .
O43 C44 1.433(3) .
C41 C42 1.421(4) .
C44 C45 1.429(4) .
O50 C55 1.439(3) .
O50 C51 1.453(4) .
C51 C52 1.469(4) .
C52 O53 1.431(3) .
O53 C54 1.430(4) .
C54 C55 1.481(4) .
O60 C61 1.399(4) .
O60 C65 1.454(3) .
O63 C64 1.412(3) .
O63 C62 1.436(3) .
C61 C62 1.517(4) .
C64 C65 1.497(4) .
O70 C72 1.424(3) .
O70 C71 1.438(3) .
C71 C72 1.527(3) 2_656
C72 C71 1.527(3) 2_656

loop_
_geom_hbond_atom_site_label_D
_geom_hbond_atom_site_label_H
_geom_hbond_atom_site_label_A
_geom_hbond_distance_DH
_geom_hbond_distance_HA
_geom_hbond_distance_DA
_geom_hbond_angle_DHA
_geom_hbond_site_symmetry_A
C25 H25 O63 0.95 2.54 3.342(2) 142.8 2_556
C31 H31 O40 0.95 2.49 3.438(3) 173.9 1_546
C42 H42B O31 0.99 2.47 3.322(3) 143.3 1_554
C51 H51A O21 0.99 2.57 3.454(4) 149.0 1_665
C54 H54A O50 0.99 3.57 3.941(4) 104.7 2_766
C54 H54B O10 0.99 2.56 3.302(3) 132.1 1_655
C61 H61B O30 0.99 2.44 3.200(4) 133.5 1_454
C62 H62B O43 0.99 2.57 3.353(4) 136.2 2_565
C64 H64A O20 0.99 2.56 3.208(3) 122.8 1_665
